data_7117060
loop_
_publ_author_name
'Sebastien Dhers'
'Jean-Pierre Costes'
'Philippe Guionneau'
'Carley Paulsen'
'Laure Vendier'
'Jean-Pascal Sutter'

_publ_section_title
;
 On the importance of ferromagnetic exchange between transition metals in
 field-free SMMs: examples of ring-shaped hetero-trimetallic
 [(LnNi2){W(CN)8}]2 compounds
;
_journal_name_full Chem.Commun.
_journal_page_first 7875
_journal_paper_doi 10.1039/C5cc01743B
_journal_volume 51
_journal_year 2015
_chemical_formula_sum 'C120 H134 Dy2 N34 Ni4 O20 W2'
_chemical_formula_weight 3300.14
_space_group_crystal_system triclinic
_space_group_IT_number 2
_space_group_name_Hall '-P 1'
_space_group_name_H-M_alt 'P -1'
_symmetry_space_group_name_Hall '-P 1'
_symmetry_space_group_name_H-M 'P -1'
_atom_sites_solution_hydrogens mixed
_audit_creation_method SHELXL-2014/7
_audit_update_record
;
2015-02-11 deposited with the CCDC.
2015-03-25 downloaded from the CCDC.
;
_cell_angle_alpha 87.814(2)
_cell_angle_beta 89.178(3)
_cell_angle_gamma 74.215(2)
_cell_formula_units_Z 2
_cell_length_a 16.7120(10)
_cell_length_b 20.624(2)
_cell_length_c 20.852(3)
_cell_measurement_reflns_used 232457
_cell_measurement_temperature 150(2)
_cell_measurement_theta_max 27.48
_cell_measurement_theta_min 1.00
_cell_volume 6910.9(13)
_computing_structure_refinement 'SHELXL-2014/7 (Sheldrick, 2014)'
_diffrn_ambient_temperature 150(2)
_diffrn_measured_fraction_theta_full 0.996
_diffrn_measured_fraction_theta_max 0.996
_diffrn_radiation_monochromator graphite
_diffrn_radiation_source 'fine-focus sealed tube'
_diffrn_radiation_type MoK\a
_diffrn_radiation_wavelength 0.71073
_diffrn_reflns_av_R_equivalents 0.0552
_diffrn_reflns_av_unetI/netI 0.0762
_diffrn_reflns_Laue_measured_fraction_full 0.996
_diffrn_reflns_Laue_measured_fraction_max 0.996
_diffrn_reflns_limit_h_max 20
_diffrn_reflns_limit_h_min -20
_diffrn_reflns_limit_k_max 25
_diffrn_reflns_limit_k_min -25
_diffrn_reflns_limit_l_max 26
_diffrn_reflns_limit_l_min -26
_diffrn_reflns_number 55836
_diffrn_reflns_point_group_measured_fraction_full 0.996
_diffrn_reflns_point_group_measured_fraction_max 0.996
_diffrn_reflns_theta_full 25.242
_diffrn_reflns_theta_max 26.372
_diffrn_reflns_theta_min 3.417
_exptl_absorpt_coefficient_mu 3.330
_exptl_absorpt_correction_T_max 0.6350
_exptl_absorpt_correction_T_min 0.5556
_exptl_absorpt_correction_type empirical
_exptl_absorpt_process_details scalepack
_exptl_crystal_colour black
_exptl_crystal_density_diffrn 1.586
_exptl_crystal_density_method 'not measured'
_exptl_crystal_description prism
_exptl_crystal_F_000 3288
_exptl_crystal_size_max 0.200
_exptl_crystal_size_mid 0.150
_exptl_crystal_size_min 0.150
_refine_diff_density_max 3.105
_refine_diff_density_min -1.463
_refine_diff_density_rms 0.188
_refine_ls_extinction_coef .
_refine_ls_extinction_method none
_refine_ls_goodness_of_fit_ref 1.164
_refine_ls_hydrogen_treatment constr
_refine_ls_matrix_type full
_refine_ls_number_parameters 1637
_refine_ls_number_reflns 28139
_refine_ls_number_restraints 0
_refine_ls_restrained_S_all 1.164
_refine_ls_R_factor_all 0.0932
_refine_ls_R_factor_gt 0.0637
_refine_ls_shift/su_max 0.003
_refine_ls_shift/su_mean 0.000
_refine_ls_structure_factor_coef Fsqd
_refine_ls_weighting_details 'w=1/[\s^2^(Fo^2^)+119.7330P] where P=(Fo^2^+2Fc^2^)/3'
_refine_ls_weighting_scheme calc
_refine_ls_wR_factor_gt 0.1374
_refine_ls_wR_factor_ref 0.1463
_reflns_Friedel_coverage 0.000
_reflns_Friedel_fraction_full .
_reflns_Friedel_fraction_max .
_reflns_number_gt 20982
_reflns_number_total 28139
_reflns_threshold_expression 'I > 2\s(I)'
_cod_data_source_file c5cc01743b2.cif
_cod_data_source_block shelx
_cod_database_code 7117060
_shelx_shelxl_version_number 2014/7
_shelx_space_group_comment
;
The symmetry employed for this shelxl refinement is uniquely defined
by the following loop, which should always be used as a source of
symmetry information in preference to the above space-group names.
They are only intended as comments.
;
_shelx_estimated_absorpt_t_min 0.556
_shelx_estimated_absorpt_t_max 0.635

loop_
_space_group_symop_operation_xyz
'x, y, z'
'-x, -y, -z'

loop_
_atom_site_label
_atom_site_type_symbol
_atom_site_fract_x
_atom_site_fract_y
_atom_site_fract_z
_atom_site_U_iso_or_equiv
_atom_site_adp_type
_atom_site_occupancy
_atom_site_site_symmetry_order
_atom_site_calc_flag
_atom_site_refinement_flags_posn
_atom_site_refinement_flags_adp
_atom_site_refinement_flags_occupancy
_atom_site_disorder_assembly
_atom_site_disorder_group
C56 C 0.2290(6) 0.0438(6) 0.2053(5) 0.031(2) Uani 1 1 d . . . . .
C57 C 0.2502(7) -0.0072(5) 0.0852(5) 0.031(2) Uiso 1 1 d . . . . .
C58 C 0.2474(7) -0.2213(6) 0.1776(5) 0.030(2) Uani 1 1 d . . . . .
H58 H 0.2195 -0.2224 0.2175 0.037 Uiso 1 1 calc R U . . .
C59 C 0.2766(6) 0.3570(5) 0.5732(5) 0.024(2) Uani 1 1 d . . . . .
C60 C 0.3306(6) 0.3568(5) 0.6246(5) 0.025(2) Uani 1 1 d . . . . .
C70 C 0.7002(7) 0.3421(5) 0.5970(5) 0.027(2) Uani 1 1 d . . . . .
C71 C 0.8292(7) 0.3292(5) 0.6683(5) 0.028(2) Uani 1 1 d . . . . .
C72 C 0.8852(7) 0.4324(5) 0.6178(5) 0.029(2) Uani 1 1 d . . . . .
C73 C 0.6370(7) 0.4600(5) 0.6443(5) 0.024(2) Uani 1 1 d . . . . .
C74 C 0.6976(7) 0.4580(5) 0.5242(5) 0.027(2) Uani 1 1 d . . . . .
C75 C 0.7769(7) 0.2017(5) 0.4538(6) 0.035(3) Uani 1 1 d . . . . .
H75 H 0.8326 0.1928 0.4387 0.042 Uiso 1 1 calc R U . . .
C76 C 0.7119(7) 0.2252(5) 0.4060(5) 0.030(2) Uani 1 1 d . . . . .
C77 C 0.4359(7) 0.3353(6) 0.3371(5) 0.036(3) Uani 1 1 d . . . . .
H77A H 0.3788 0.3484 0.3536 0.054 Uiso 1 1 calc R U . . .
H77B H 0.4541 0.3758 0.3268 0.054 Uiso 1 1 calc R U . . .
H77C H 0.4380 0.3095 0.2983 0.054 Uiso 1 1 calc R U . . .
C78 C 0.3040(7) 0.1862(6) 0.5653(5) 0.035(3) Uani 1 1 d . . . . .
H78A H 0.2751 0.2145 0.5294 0.053 Uiso 1 1 calc R U . . .
H78B H 0.3099 0.1387 0.5570 0.053 Uiso 1 1 calc R U . . .
H78C H 0.2718 0.1983 0.6049 0.053 Uiso 1 1 calc R U . . .
C79 C 0.8358(7) 0.3606(5) 0.5371(5) 0.030(2) Uani 1 1 d . . . . .
C80 C 0.1604(7) 0.1569(6) 0.0379(5) 0.032(2) Uani 1 1 d . . . . .
C81 C 0.5152(7) 0.1709(6) 0.1770(5) 0.036(3) Uani 1 1 d . . . . .
H81A H 0.4594 0.1948 0.1619 0.054 Uiso 1 1 calc R U . . .
H81B H 0.5182 0.1232 0.1855 0.054 Uiso 1 1 calc R U . . .
H81C H 0.5269 0.1907 0.2166 0.054 Uiso 1 1 calc R U . . .
C82 C 0.0666(6) -0.0978(6) 0.0450(5) 0.033(3) Uani 1 1 d . . . . .
H82A H 0.0194 -0.0990 0.0173 0.040 Uiso 1 1 calc R U . . .
H82B H 0.0599 -0.0502 0.0555 0.040 Uiso 1 1 calc R U . . .
C83 C 0.0615(6) -0.1371(6) 0.1059(6) 0.035(3) Uani 1 1 d . . . . .
C84 C 0.1285(6) -0.1342(6) 0.1548(5) 0.034(3) Uani 1 1 d . . . . .
H84A H 0.1297 -0.0868 0.1585 0.041 Uiso 1 1 calc R U . . .
H84B H 0.1136 -0.1505 0.1974 0.041 Uiso 1 1 calc R U . . .
C85 C 0.2090(7) 0.3712(6) 0.1603(5) 0.035(3) Uani 1 1 d . . . . .
H85A H 0.1965 0.4037 0.1952 0.041 Uiso 1 1 calc R U . . .
H85B H 0.2032 0.3276 0.1782 0.041 Uiso 1 1 calc R U . . .
C86 C 0.1437(7) 0.3963(5) 0.1074(6) 0.035(3) Uani 1 1 d . . . . .
C87 C 0.1482(6) 0.3426(5) 0.0590(5) 0.029(2) Uani 1 1 d . . . . .
H87A H 0.1011 0.3586 0.0289 0.035 Uiso 1 1 calc R U . . .
H87B H 0.1413 0.3016 0.0820 0.035 Uiso 1 1 calc R U . . .
C88 C 0.3991(7) 0.2279(5) -0.1807(5) 0.035(3) Uani 1 1 d . . . . .
H88 H 0.4378 0.2067 -0.2124 0.041 Uiso 1 1 calc R U . . .
C89 C 0.3153(8) 0.2585(6) -0.1965(5) 0.044(3) Uani 1 1 d . . . . .
H89 H 0.2972 0.2596 -0.2396 0.052 Uiso 1 1 calc R U . . .
C90 C 0.2604(8) 0.2866(6) -0.1498(6) 0.045(3) Uani 1 1 d . . . . .
H90 H 0.2038 0.3058 -0.1612 0.054 Uiso 1 1 calc R U . . .
C91 C 0.6860(8) 0.2524(6) 0.2927(5) 0.042(3) Uani 1 1 d . . . . .
H91 H 0.7062 0.2531 0.2500 0.051 Uiso 1 1 calc R U . . .
C92 C 0.6003(7) 0.2758(5) 0.3053(5) 0.032(2) Uani 1 1 d . . . . .
H92 H 0.5622 0.2936 0.2716 0.039 Uiso 1 1 calc R U . . .
C93 C 0.3022(7) 0.3824(6) 0.6830(5) 0.037(3) Uani 1 1 d . . . . .
H93 H 0.3397 0.3822 0.7168 0.044 Uiso 1 1 calc R U . . .
C94 C 0.2163(8) 0.4089(7) 0.6914(6) 0.047(3) Uani 1 1 d . . . . .
H94 H 0.1956 0.4263 0.7318 0.057 Uiso 1 1 calc R U . . .
C95 C 0.1613(7) 0.4104(6) 0.6427(6) 0.043(3) Uani 1 1 d . . . . .
H95 H 0.1035 0.4296 0.6494 0.052 Uiso 1 1 calc R U . . .
C96 C 0.1902(6) 0.3833(5) 0.5827(5) 0.027(2) Uani 1 1 d . . . . .
C97 C 0.8720(6) 0.6117(5) 0.4655(5) 0.027(2) Uani 1 1 d . . . . .
H97 H 0.9275 0.5909 0.4524 0.032 Uiso 1 1 calc R U . . .
C99 C -0.0216(7) -0.1041(7) 0.1382(6) 0.048(3) Uani 1 1 d . . . . .
H99A H -0.0266 -0.1290 0.1783 0.072 Uiso 1 1 calc R U . . .
H99B H -0.0243 -0.0574 0.1473 0.072 Uiso 1 1 calc R U . . .
H99C H -0.0673 -0.1049 0.1095 0.072 Uiso 1 1 calc R U . . .
C100 C 0.0666(8) -0.2120(6) 0.0942(6) 0.048(3) Uani 1 1 d . . . . .
H10D H 0.0630 -0.2357 0.1353 0.072 Uiso 1 1 calc R U . . .
H10E H 0.0206 -0.2144 0.0666 0.072 Uiso 1 1 calc R U . . .
H10F H 0.1196 -0.2334 0.0732 0.072 Uiso 1 1 calc R U . . .
C101 C 0.5520(7) 0.1458(6) -0.1333(6) 0.040(3) Uani 1 1 d . . . . .
H10A H 0.6070 0.1282 -0.1138 0.059 Uiso 1 1 calc R U . . .
H10B H 0.5244 0.1096 -0.1347 0.059 Uiso 1 1 calc R U . . .
H10C H 0.5581 0.1630 -0.1770 0.059 Uiso 1 1 calc R U . . .
C102 C 0.8393(8) 0.0567(6) 0.5789(7) 0.052(4) Uani 1 1 d . . . . .
H10J H 0.8812 0.0408 0.5456 0.078 Uiso 1 1 calc R U . . .
H10K H 0.8461 0.0223 0.6136 0.078 Uiso 1 1 calc R U . . .
H10L H 0.7836 0.0654 0.5605 0.078 Uiso 1 1 calc R U . . .
C103 C 0.9354(7) 0.1064(6) 0.6363(6) 0.044(3) Uani 1 1 d . . . . .
H10M H 0.9785 0.0889 0.6042 0.066 Uiso 1 1 calc R U . . .
H10N H 0.9434 0.1478 0.6533 0.066 Uiso 1 1 calc R U . . .
H10O H 0.9394 0.0727 0.6714 0.066 Uiso 1 1 calc R U . . .
C104 C 0.5516(8) 0.0983(6) 0.4685(6) 0.047(3) Uani 1 1 d . . . . .
H1A4 H 0.5274 0.0600 0.4725 0.071 Uiso 1 1 calc R U . . .
H1B4 H 0.5749 0.1047 0.5099 0.071 Uiso 1 1 calc R U . . .
H1C4 H 0.5958 0.0892 0.4360 0.071 Uiso 1 1 calc R U . . .
C105 C 0.0587(7) 0.4089(6) 0.1393(6) 0.043(3) Uani 1 1 d . . . . .
H10G H 0.0528 0.4435 0.1713 0.064 Uiso 1 1 calc R U . . .
H10H H 0.0152 0.4242 0.1068 0.064 Uiso 1 1 calc R U . . .
H10I H 0.0533 0.3670 0.1605 0.064 Uiso 1 1 calc R U . . .
C106 C 0.1524(8) 0.4625(6) 0.0767(7) 0.049(3) Uani 1 1 d . . . . .
H10P H 0.1490 0.4954 0.1101 0.074 Uiso 1 1 calc R U . . .
H10Q H 0.2061 0.4546 0.0547 0.074 Uiso 1 1 calc R U . . .
H10R H 0.1074 0.4801 0.0458 0.074 Uiso 1 1 calc R U . . .
C107 C 0.4511(7) 0.3995(5) -0.0394(5) 0.040(3) Uani 1 1 d . . . . .
H1A7 H 0.4751 0.4373 -0.0485 0.060 Uiso 1 1 calc R U . . .
H1B7 H 0.4333 0.3998 0.0056 0.060 Uiso 1 1 calc R U . . .
H1C7 H 0.4030 0.4041 -0.0672 0.060 Uiso 1 1 calc R U . . .
C108 C 0.7393(7) 0.2288(6) 0.3415(5) 0.036(3) Uani 1 1 d . . . . .
H108 H 0.7971 0.2141 0.3324 0.044 Uiso 1 1 calc R U . . .
C110 C 0.6863(8) 0.1212(6) 0.2037(5) 0.041(3) Uani 1 1 d . . . . .
H110 H 0.6483 0.1241 0.2384 0.050 Uiso 1 1 calc R U . . .
C111 C 0.7709(8) 0.0933(7) 0.2138(6) 0.048(3) Uani 1 1 d . . . . .
H111 H 0.7906 0.0766 0.2553 0.058 Uiso 1 1 calc R U . . .
C112 C 0.8258(7) 0.0899(6) 0.1635(6) 0.044(3) Uani 1 1 d . . . . .
H112 H 0.8837 0.0723 0.1711 0.052 Uiso 1 1 calc R U . . .
C113 C 0.0911(8) 0.2072(8) 0.5721(7) 0.052(3) Uani 1 1 d . . . . .
C114 C 0.0484(9) 0.2589(7) 0.6125(8) 0.067(4) Uani 1 1 d . . . . .
H11X H 0.0403 0.2393 0.6549 0.100 Uiso 1 1 calc R U . . .
H11W H -0.0059 0.2819 0.5938 0.100 Uiso 1 1 calc R U . . .
H11Z H 0.0810 0.2914 0.6169 0.100 Uiso 1 1 calc R U . . .
C115 C 0.7190(10) 0.9379(8) 0.5595(8) 0.060(4) Uani 1 1 d . . . . .
C116 C 0.7878(9) 0.8999(6) 0.5979(7) 0.058(4) Uani 1 1 d . . . . .
H11D H 0.7853 0.8531 0.6030 0.087 Uiso 1 1 calc R U . . .
H11E H 0.7850 0.9196 0.6402 0.087 Uiso 1 1 calc R U . . .
H11F H 0.8401 0.9011 0.5766 0.087 Uiso 1 1 calc R U . . .
C117 C 0.7926(12) 0.8643(12) 0.2249(10) 0.090(6) Uani 1 1 d . . . . .
C118 C 0.7515(12) 0.8980(10) 0.1680(10) 0.108(8) Uani 1 1 d . . . . .
H11G H 0.7689 0.9391 0.1587 0.163 Uiso 1 1 calc R U . . .
H11H H 0.6912 0.9099 0.1746 0.163 Uiso 1 1 calc R U . . .
H11I H 0.7664 0.8681 0.1318 0.163 Uiso 1 1 calc R U . . .
C119 C 0.3025(10) 0.5600(7) 0.0564(8) 0.059(4) Uani 1 1 d . . . . .
C120 C 0.2498(10) 0.6027(9) 0.0971(6) 0.070(5) Uani 1 1 d . . . . .
H12X H 0.2489 0.6494 0.0856 0.105 Uiso 1 1 calc R U . . .
H12W H 0.2692 0.5919 0.1414 0.105 Uiso 1 1 calc R U . . .
H12Z H 0.1936 0.5972 0.0935 0.105 Uiso 1 1 calc R U . . .
C121 C 0.7354(9) 0.5151(7) 0.1522(7) 0.049(3) Uani 1 1 d . . . . .
C122 C 0.8055(11) 0.4935(9) 0.1093(9) 0.087(6) Uani 1 1 d . . . . .
H12D H 0.8405 0.4495 0.1244 0.130 Uiso 1 1 calc R U . . .
H12E H 0.8381 0.5265 0.1084 0.130 Uiso 1 1 calc R U . . .
H12F H 0.7855 0.4899 0.0660 0.130 Uiso 1 1 calc R U . . .
C123 C 0.0237(11) 0.3865(8) 0.8256(10) 0.081(5) Uani 1 1 d . . . . .
C124 C -0.0129(13) 0.3582(9) 0.7782(9) 0.092(6) Uani 1 1 d . . . . .
C125 C 0.9069(9) 0.3022(9) 0.0657(9) 0.066(5) Uani 1 1 d . . . . .
C126 C 0.9456(10) 0.2478(8) 0.1097(9) 0.078(5) Uani 1 1 d . . . . .
H12G H 0.9060 0.2219 0.1215 0.118 Uiso 1 1 calc R U . . .
H12H H 0.9626 0.2660 0.1483 0.118 Uiso 1 1 calc R U . . .
H12I H 0.9945 0.2182 0.0893 0.118 Uiso 1 1 calc R U . . .
C127 C 0.2613(11) 0.9960(8) 0.6378(8) 0.063(4) Uani 1 1 d . . . . .
C128 C 0.1861(14) 1.0061(13) 0.6034(11) 0.133(10) Uani 1 1 d . . . . .
H12J H 0.1919 0.9699 0.5731 0.200 Uiso 1 1 calc R U . . .
H12K H 0.1738 1.0496 0.5797 0.200 Uiso 1 1 calc R U . . .
H12L H 0.1407 1.0057 0.6335 0.200 Uiso 1 1 calc R U . . .
C129 C 0.7710(6) 0.4485(6) 0.7104(5) 0.031(2) Uani 1 1 d . . . . .
C130 C 0.4720(7) 0.3394(6) 0.6550(5) 0.036(3) Uani 1 1 d . . . . .
H1A0 H 0.4624 0.3879 0.6603 0.054 Uiso 1 1 calc R U . . .
H1B0 H 0.5286 0.3203 0.6389 0.054 Uiso 1 1 calc R U . . .
H1C0 H 0.4653 0.3175 0.6965 0.054 Uiso 1 1 calc R U . . .
C131 C 1.0118(12) 0.1185(10) 0.2799(8) 0.091(6) Uani 1 1 d . . . . .
H13D H 0.9747 0.1120 0.2462 0.136 Uiso 1 1 calc R U . . .
H13E H 1.0673 0.0878 0.2739 0.136 Uiso 1 1 calc R U . . .
H13F H 1.0152 0.1652 0.2776 0.136 Uiso 1 1 calc R U . . .
C132 C 0.6969(6) 0.3066(6) 0.0674(6) 0.035(3) Uani 1 1 d . . . . .
H1A2 H 0.6970 0.3538 0.0603 0.053 Uiso 1 1 calc R U . . .
H1B2 H 0.7220 0.2807 0.0303 0.053 Uiso 1 1 calc R U . . .
H1C2 H 0.7290 0.2880 0.1060 0.053 Uiso 1 1 calc R U . . .
C135 C 0.7843(9) 0.3752(8) 0.2684(8) 0.061(4) Uani 1 1 d . . . . .
C136 C 0.7399(9) 0.4065(10) 0.3278(8) 0.087(6) Uani 1 1 d . . . . .
H13A H 0.6827 0.4028 0.3280 0.131 Uiso 1 1 calc R U . . .
H13B H 0.7394 0.4541 0.3280 0.131 Uiso 1 1 calc R U . . .
H13C H 0.7689 0.3828 0.3660 0.131 Uiso 1 1 calc R U . . .
C137 C 0.1601(6) 0.1708(5) 0.1714(5) 0.026(2) Uani 1 1 d . . . . .
C139 C 0.9801(9) 0.1047(8) 0.3406(9) 0.064(4) Uani 1 1 d . . . . .
C141 C 0.2868(6) 0.1745(5) 0.1119(5) 0.026(2) Uiso 1 1 d . . . . .
C142 C 0.7525(6) 0.5219(5) 0.6040(5) 0.024(2) Uiso 1 1 d . . . . .
N10 N 0.2247(6) 0.0164(5) 0.2541(5) 0.040(2) Uani 1 1 d . . . . .
N11 N 0.1226(6) 0.2145(5) 0.2030(4) 0.035(2) Uani 1 1 d . . . . .
N12 N 0.2113(5) -0.1749(4) 0.1364(4) 0.0263(19) Uani 1 1 d . . . . .
N13 N 0.1452(5) -0.1218(4) 0.0075(4) 0.0272(19) Uani 1 1 d . . . . .
N14 N 0.6701(5) 0.2986(4) 0.5878(4) 0.0243(18) Uani 1 1 d . . . . .
N15 N 0.2282(5) 0.3241(4) 0.0207(4) 0.030(2) Uani 1 1 d . . . . .
N16 N 0.2957(5) 0.3621(4) 0.1403(4) 0.0266(19) Uani 1 1 d . . . . .
N18 N 0.3179(5) 0.2190(4) 0.1070(4) 0.029(2) Uani 1 1 d . . . . .
N19 N 0.5686(6) 0.4832(4) 0.6587(4) 0.031(2) Uani 1 1 d . . . . .
N20 N 0.9510(6) 0.4411(5) 0.6220(5) 0.042(2) Uani 1 1 d . . . . .
N22 N 0.8712(6) 0.3287(5) 0.4970(5) 0.047(3) Uani 1 1 d . . . . .
N23 N 0.6615(6) 0.4819(5) 0.4793(4) 0.040(2) Uani 1 1 d . . . . .
N24 N 0.1224(7) 0.1905(5) -0.0012(5) 0.050(3) Uani 1 1 d . . . . .
N25 N 0.8631(6) 0.2822(4) 0.6972(4) 0.031(2) Uani 1 1 d . . . . .
N26 N 0.1241(8) 0.1649(7) 0.5402(7) 0.074(4) Uani 1 1 d . . . . .
N27 N 0.0520(11) 0.4104(8) 0.8641(11) 0.124(8) Uani 1 1 d . . . . .
N28 N 0.8760(11) 0.3445(9) 0.0321(8) 0.099(5) Uani 1 1 d . . . . .
N29 N 0.3198(9) 0.9871(8) 0.6675(8) 0.083(4) Uani 1 1 d . . . . .
N30 N 0.6650(11) 0.9673(8) 0.5278(8) 0.098(5) Uani 1 1 d . . . . .
N31 N 0.6787(8) 0.5325(7) 0.1837(6) 0.068(4) Uani 1 1 d . . . . .
N32 N 0.8257(13) 0.8388(12) 0.2684(10) 0.131(7) Uani 1 1 d . . . . .
N33 N 0.7757(7) 0.4672(5) 0.7612(5) 0.047(3) Uani 1 1 d . . . . .
N34 N 0.3444(11) 0.5266(8) 0.0199(9) 0.109(6) Uani 1 1 d . . . . .
N35 N 0.8146(9) 0.3520(8) 0.2220(7) 0.077(4) Uani 1 1 d . . . . .
N38 N 0.9535(11) 0.0948(7) 0.3872(9) 0.107(6) Uani 1 1 d . . . . .
O19 O 0.5573(5) 0.4221(4) 0.4082(4) 0.0397(19) Uani 1 1 d . . . . .
O20 O 0.4183(5) 0.9769(4) 0.8987(4) 0.0344(18) Uani 1 1 d . . . . .
O18 O 0.5133(5) 0.1274(4) 0.0218(4) 0.042(2) Uani 1 1 d . . . . .
H12A H -0.0416 0.3267 0.7979 0.080 Uiso 1 1 d . U . . .
H12B H 0.0306 0.3331 0.7489 0.080 Uiso 1 1 d . U . . .
H12C H -0.0527 0.3935 0.7536 0.080 Uiso 1 1 d . U . . .
C1 C 0.3718(6) 0.2059(5) 0.3851(4) 0.023(2) Uani 1 1 d . . . . .
C2 C 0.4442(6) 0.1541(5) 0.3935(4) 0.024(2) Uani 1 1 d . . . . .
C3 C 0.4693(7) 0.1024(5) 0.3513(5) 0.031(2) Uani 1 1 d . . . . .
H3 H 0.5187 0.0672 0.3587 0.037 Uiso 1 1 calc R U . . .
C4 C 0.4209(7) 0.1032(6) 0.2980(5) 0.036(3) Uani 1 1 d . . . . .
H4 H 0.4376 0.0686 0.2679 0.043 Uiso 1 1 calc R U . . .
C5 C 0.3483(7) 0.1539(6) 0.2881(5) 0.032(3) Uani 1 1 d . . . . .
H5 H 0.3152 0.1532 0.2516 0.039 Uiso 1 1 calc R U . . .
C6 C 0.3224(6) 0.2065(5) 0.3311(4) 0.025(2) Uani 1 1 d . . . . .
C7 C 0.2440(7) 0.2553(5) 0.3187(5) 0.030(2) Uani 1 1 d . . . . .
H7 H 0.2169 0.2508 0.2800 0.036 Uiso 1 1 calc R U . . .
C8 C 0.8742(6) 0.6527(6) 0.6677(5) 0.031(2) Uani 1 1 d . . . . .
H8A H 0.8701 0.6060 0.6751 0.037 Uiso 1 1 calc R U . . .
H8B H 0.8877 0.6689 0.7092 0.037 Uiso 1 1 calc R U . . .
C9 C 0.9457(6) 0.6520(5) 0.6198(5) 0.029(2) Uani 1 1 d . . . . .
C10 C 0.9404(7) 0.6100(6) 0.5630(5) 0.034(3) Uani 1 1 d . . . . .
H10S H 0.9883 0.6096 0.5344 0.041 Uiso 1 1 calc R U . . .
H10T H 0.9468 0.5631 0.5790 0.041 Uiso 1 1 calc R U . . .
C11 C 0.9445(7) 0.7242(5) 0.5985(6) 0.037(3) Uani 1 1 d . . . . .
H11A H 0.9480 0.7501 0.6362 0.055 Uiso 1 1 calc R U . . .
H11B H 0.9920 0.7232 0.5701 0.055 Uiso 1 1 calc R U . . .
H11C H 0.8927 0.7454 0.5754 0.055 Uiso 1 1 calc R U . . .
C12 C 1.0272(7) 0.6172(6) 0.6551(6) 0.042(3) Uani 1 1 d . . . . .
H12M H 1.0327 0.6432 0.6924 0.063 Uiso 1 1 calc R U . . .
H12N H 1.0265 0.5716 0.6695 0.063 Uiso 1 1 calc R U . . .
H12P H 1.0744 0.6147 0.6260 0.063 Uiso 1 1 calc R U . . .
C13 C 0.6279(6) 0.2472(5) 0.4188(4) 0.023(2) Uani 1 1 d . . . . .
C14 C 0.5733(7) 0.2725(5) 0.3667(5) 0.028(2) Uani 1 1 d . . . . .
C15 C 0.8456(6) 0.1736(6) 0.5514(5) 0.031(2) Uani 1 1 d . . . . .
H15A H 0.8531 0.2151 0.5697 0.037 Uiso 1 1 calc R U . . .
H15B H 0.8926 0.1564 0.5216 0.037 Uiso 1 1 calc R U . . .
C16 C 0.8502(7) 0.1215(5) 0.6055(5) 0.032(2) Uani 1 1 d . . . . .
C17 C 0.7868(6) 0.1482(5) 0.6574(5) 0.030(2) Uani 1 1 d . . . . .
H17A H 0.7994 0.1171 0.6955 0.036 Uiso 1 1 calc R U . . .
H17B H 0.7925 0.1925 0.6701 0.036 Uiso 1 1 calc R U . . .
C18 C 0.6564(7) 0.1260(5) 0.6743(5) 0.032(3) Uani 1 1 d . . . . .
H18 H 0.6861 0.0990 0.7088 0.038 Uiso 1 1 calc R U . . .
C19 C 0.5708(6) 0.1270(5) 0.6703(4) 0.025(2) Uani 1 1 d . . . . .
C20 C 0.5155(6) 0.1659(5) 0.6233(4) 0.022(2) Uani 1 1 d . . . . .
C21 C 0.4339(6) 0.1599(5) 0.6218(5) 0.026(2) Uani 1 1 d . . . . .
C22 C 0.4064(7) 0.1181(5) 0.6647(5) 0.031(2) Uani 1 1 d . . . . .
H22 H 0.3508 0.1150 0.6631 0.037 Uiso 1 1 calc R U . . .
C23 C 0.4618(7) 0.0803(5) 0.7110(5) 0.033(3) Uani 1 1 d . . . . .
H23 H 0.4436 0.0518 0.7413 0.040 Uiso 1 1 calc R U . . .
C24 C 0.5417(7) 0.0846(5) 0.7125(5) 0.029(2) Uani 1 1 d . . . . .
H24 H 0.5788 0.0577 0.7434 0.035 Uiso 1 1 calc R U . . .
C30 C 0.4806(6) 0.3447(5) 0.1229(4) 0.022(2) Uani 1 1 d . . . . .
C31 C 0.5637(6) 0.3466(5) 0.1200(4) 0.023(2) Uani 1 1 d . . . . .
C32 C 0.5925(7) 0.3897(5) 0.1550(5) 0.029(2) Uani 1 1 d . . . . .
H32 H 0.6492 0.3898 0.1517 0.035 Uiso 1 1 calc R U . . .
C34 C 0.5390(7) 0.4337(5) 0.1958(5) 0.032(3) Uani 1 1 d . . . . .
H34 H 0.5591 0.4635 0.2208 0.039 Uiso 1 1 calc R U . . .
C35 C 0.4574(7) 0.4337(5) 0.1995(5) 0.031(2) Uani 1 1 d . . . . .
H35 H 0.4208 0.4642 0.2268 0.037 Uiso 1 1 calc R U . . .
C36 C 0.4258(6) 0.3889(5) 0.1633(5) 0.026(2) Uani 1 1 d . . . . .
C37 C 0.3392(7) 0.3926(5) 0.1723(5) 0.031(2) Uani 1 1 d . . . . .
H37 H 0.3109 0.4206 0.2054 0.038 Uiso 1 1 calc R U . . .
C38 C 0.3687(6) 0.2598(5) -0.0690(5) 0.025(2) Uani 1 1 d . . . . .
C39 C 0.2840(7) 0.2886(5) -0.0850(5) 0.030(2) Uani 1 1 d . . . . .
C40 C 0.2188(7) 0.3162(5) -0.0389(5) 0.033(3) Uani 1 1 d . . . . .
H40 H 0.1635 0.3297 -0.0547 0.039 Uiso 1 1 calc R U . . .
C41 C 0.4237(6) 0.2294(5) -0.1172(5) 0.026(2) Uani 1 1 d . . . . .
C42 C 0.5543(6) 0.3326(5) -0.1099(5) 0.027(2) Uani 1 1 d . . . . .
C43 C 0.6253(6) 0.2785(5) -0.1137(5) 0.023(2) Uani 1 1 d . . . . .
C44 C 0.5301(7) 0.3781(5) -0.1602(5) 0.033(3) Uani 1 1 d . . . . .
H44 H 0.4817 0.4147 -0.1562 0.040 Uiso 1 1 calc R U . . .
C45 C 0.5754(7) 0.3714(6) -0.2166(5) 0.037(3) Uani 1 1 d . . . . .
H45 H 0.5580 0.4024 -0.2518 0.045 Uiso 1 1 calc R U . . .
C46 C 0.3524(7) -0.3178(6) 0.2207(5) 0.033(3) Uani 1 1 d . . . . .
H46 H 0.3208 -0.3128 0.2593 0.040 Uiso 1 1 calc R U . . .
C47 C 0.3260(7) -0.2720(5) 0.1700(4) 0.025(2) Uani 1 1 d . . . . .
C48 C 0.6580(6) 0.1446(5) 0.1440(5) 0.027(2) Uani 1 1 d . . . . .
C49 C 0.7133(7) 0.1405(5) 0.0914(5) 0.027(2) Uani 1 1 d . . . . .
C50 C 0.7981(6) 0.1117(5) 0.1018(5) 0.031(2) Uani 1 1 d . . . . .
C51 C 0.1382(7) -0.1054(5) -0.0534(5) 0.032(2) Uani 1 1 d . . . . .
H51 H 0.0829 -0.0864 -0.0681 0.039 Uiso 1 1 calc R U . . .
C52 C 0.3602(6) 0.0463(5) 0.1432(5) 0.023(2) Uani 1 1 d . . . . .
C53 C 0.1128(6) 0.0734(5) 0.1184(5) 0.028(2) Uani 1 1 d . . . . .
C55 C 0.3118(7) 0.0858(5) 0.0275(5) 0.027(2) Uani 1 1 d . . . . .
Dy1 Dy 0.44942(3) 0.27048(2) 0.50165(2) 0.02022(11) Uani 1 1 d . . . . .
Dy2 Dy 0.54318(3) 0.22927(2) 0.01518(2) 0.01993(11) Uani 1 1 d . . . . .
N1 N 0.7444(5) 0.5811(4) 0.5955(4) 0.029(2) Uani 1 1 d . . . . .
N2 N 0.8638(5) 0.6314(4) 0.5241(4) 0.0267(19) Uani 1 1 d . . . . .
N3 N 0.7938(5) 0.6952(4) 0.6459(4) 0.0253(19) Uani 1 1 d . . . . .
N4 N 0.7672(5) 0.1915(4) 0.5141(4) 0.030(2) Uani 1 1 d . . . . .
N5 N 0.6996(5) 0.1562(4) 0.6383(4) 0.0273(19) Uani 1 1 d . . . . .
N6 N 0.4275(5) 0.0216(4) 0.1583(4) 0.0260(19) Uani 1 1 d . . . . .
N7 N 0.2604(5) -0.0638(4) 0.0686(4) 0.0280(19) Uani 1 1 d . . . . .
N8 N 0.3560(6) 0.0840(5) -0.0154(4) 0.036(2) Uani 1 1 d . . . . .
N9 N 0.0497(6) 0.0613(5) 0.1217(5) 0.038(2) Uani 1 1 d . . . . .
Ni1 Ni 0.75206(8) 0.67139(6) 0.56308(6) 0.0212(3) Uani 1 1 d . . . . .
Ni2 Ni 0.65584(8) 0.21229(6) 0.55850(6) 0.0217(3) Uani 1 1 d . . . . .
Ni3 Ni 0.33749(8) 0.30265(6) 0.06623(6) 0.0229(3) Uani 1 1 d . . . . .
Ni4 Ni 0.25642(8) -0.15687(6) 0.04935(6) 0.0213(3) Uani 1 1 d . . . . .
O1 O 0.4874(4) 0.1590(3) 0.4495(3) 0.0281(16) Uani 1 1 d . . . . .
O2 O 0.3520(4) 0.2536(3) 0.4296(3) 0.0248(15) Uani 1 1 d . . . . .
O3 O 0.3097(4) 0.3309(3) 0.5182(3) 0.0245(15) Uani 1 1 d . . . . .
O4 O 0.3859(4) 0.1969(3) 0.5725(3) 0.0252(15) Uani 1 1 d . . . . .
O5 O 0.5384(4) 0.2066(3) 0.5791(3) 0.0235(15) Uani 1 1 d . . . . .
O6 O 0.5938(4) 0.2468(3) 0.4777(3) 0.0226(14) Uani 1 1 d . . . . .
O7 O 0.4902(4) 0.2941(3) 0.3852(3) 0.0250(15) Uani 1 1 d . . . . .
O8 O 0.4605(4) 0.3787(4) 0.4930(4) 0.0385(19) Uani 1 1 d . . . . .
O9 O 0.4127(4) 0.3281(3) 0.6098(3) 0.0264(16) Uani 1 1 d . . . . .
O10 O 0.4563(4) 0.3014(3) 0.0856(3) 0.0239(15) Uani 1 1 d . . . . .
O11 O 0.6117(4) 0.3027(3) 0.0758(3) 0.0256(15) Uani 1 1 d . . . . .
O12 O 0.3992(4) 0.2597(3) -0.0101(3) 0.0208(14) Uani 1 1 d . . . . .
O13 O 0.5132(4) 0.3363(3) -0.0514(3) 0.0248(15) Uani 1 1 d . . . . .
O14 O 0.6449(4) 0.2362(3) -0.0622(3) 0.0232(15) Uani 1 1 d . . . . .
O15 O 0.6803(4) 0.1626(3) 0.0339(3) 0.0206(14) Uani 1 1 d . . . . .
O16 O 0.5028(4) 0.1994(3) -0.0958(3) 0.0266(16) Uani 1 1 d . . . . .
O17 O 0.5756(4) 0.1766(3) 0.1286(3) 0.0251(15) Uani 1 1 d . . . . .
W1 W 0.76333(2) 0.41876(2) 0.61287(2) 0.02078(10) Uani 1 1 d . . . . .
W2 W 0.23366(2) 0.09276(2) 0.11243(2) 0.02024(9) Uani 1 1 d . . . . .
H1O8 H 0.4300 0.4136 0.5113 0.050 Uiso 1 1 d . U . . .
H2O8 H 0.5102 0.3735 0.5072 0.050 Uiso 1 1 d . U . . .
H19A H 0.5897 0.4389 0.4301 0.050 Uiso 1 1 d . U . . .
H19B H 0.5268 0.4079 0.4360 0.050 Uiso 1 1 d . U . . .
H20A H 0.4663 0.9799 0.8859 0.050 Uiso 1 1 d . U . . .
H20B H 0.4012 1.0081 0.9259 0.050 Uiso 1 1 d . U . . .
H18A H 0.5070 0.0905 0.0395 0.050 Uiso 1 1 d . U . . .
H18B H 0.4914 0.1305 -0.0155 0.050 Uiso 1 1 d . U . . .

loop_
_atom_site_aniso_label
_atom_site_aniso_U_11
_atom_site_aniso_U_22
_atom_site_aniso_U_33
_atom_site_aniso_U_23
_atom_site_aniso_U_13
_atom_site_aniso_U_12
C56 0.019(5) 0.048(7) 0.024(6) -0.005(5) 0.007(4) -0.007(5)
C58 0.031(6) 0.044(7) 0.021(5) -0.005(5) 0.003(4) -0.018(5)
C59 0.025(5) 0.027(5) 0.023(5) 0.000(4) -0.003(4) -0.012(4)
C60 0.026(6) 0.029(6) 0.023(5) -0.007(4) 0.001(4) -0.012(4)
C70 0.037(6) 0.027(6) 0.017(5) -0.004(4) 0.010(4) -0.006(5)
C71 0.031(6) 0.024(6) 0.028(5) 0.000(5) 0.007(5) -0.009(5)
C72 0.023(6) 0.022(5) 0.040(6) 0.001(5) 0.002(5) -0.002(4)
C73 0.032(6) 0.021(5) 0.024(5) 0.000(4) -0.007(4) -0.017(5)
C74 0.029(6) 0.025(5) 0.027(6) -0.005(4) 0.001(5) -0.007(4)
C75 0.017(5) 0.034(6) 0.053(8) -0.011(5) 0.003(5) -0.003(5)
C76 0.028(6) 0.033(6) 0.025(5) -0.001(4) 0.006(4) -0.004(5)
C77 0.029(6) 0.038(7) 0.036(6) 0.016(5) 0.001(5) -0.003(5)
C78 0.026(6) 0.042(7) 0.041(7) 0.009(5) -0.012(5) -0.016(5)
C79 0.026(6) 0.029(6) 0.034(6) -0.005(5) 0.006(5) -0.006(5)
C80 0.026(6) 0.034(6) 0.039(6) -0.007(5) -0.004(5) -0.012(5)
C81 0.023(6) 0.053(7) 0.033(6) -0.002(5) 0.007(5) -0.012(5)
C82 0.017(5) 0.040(6) 0.039(6) -0.009(5) 0.001(5) -0.001(5)
C83 0.019(6) 0.038(6) 0.052(7) -0.013(5) 0.014(5) -0.014(5)
C84 0.023(6) 0.041(7) 0.039(6) -0.008(5) 0.007(5) -0.008(5)
C85 0.028(6) 0.031(6) 0.045(7) -0.010(5) 0.016(5) -0.008(5)
C86 0.024(6) 0.024(6) 0.055(7) -0.006(5) 0.011(5) -0.004(4)
C87 0.024(6) 0.029(6) 0.032(6) -0.002(5) 0.005(4) -0.001(4)
C88 0.037(7) 0.034(6) 0.031(6) -0.008(5) -0.008(5) -0.004(5)
C89 0.049(8) 0.052(8) 0.023(6) -0.006(5) -0.006(5) -0.002(6)
C90 0.031(7) 0.049(8) 0.046(7) 0.002(6) -0.014(6) 0.005(6)
C91 0.049(8) 0.055(8) 0.025(6) 0.003(5) 0.012(5) -0.017(6)
C92 0.038(7) 0.033(6) 0.023(5) 0.000(5) -0.002(5) -0.004(5)
C93 0.030(6) 0.056(8) 0.028(6) -0.014(5) 0.003(5) -0.017(6)
C94 0.039(7) 0.068(9) 0.031(6) -0.026(6) 0.009(5) -0.007(6)
C95 0.023(6) 0.060(8) 0.041(7) -0.022(6) 0.004(5) -0.001(6)
C96 0.021(5) 0.025(5) 0.033(6) 0.000(4) 0.000(4) -0.001(4)
C97 0.020(5) 0.024(5) 0.033(6) 0.003(4) -0.001(4) -0.001(4)
C99 0.029(7) 0.059(8) 0.057(8) -0.008(7) 0.014(6) -0.016(6)
C100 0.045(8) 0.046(8) 0.060(8) -0.014(6) 0.012(6) -0.025(6)
C101 0.032(6) 0.036(6) 0.047(7) -0.019(5) -0.006(5) 0.001(5)
C102 0.043(8) 0.027(6) 0.087(10) -0.008(6) -0.014(7) -0.010(6)
C103 0.034(7) 0.040(7) 0.056(8) -0.003(6) -0.008(6) -0.009(6)
C104 0.054(8) 0.035(7) 0.040(7) -0.006(5) -0.021(6) 0.010(6)
C105 0.024(6) 0.042(7) 0.061(8) -0.006(6) 0.013(6) -0.007(5)
C106 0.044(8) 0.032(7) 0.067(9) 0.002(6) 0.017(7) -0.006(6)
C107 0.045(7) 0.029(6) 0.034(6) 0.005(5) 0.005(5) 0.012(5)
C108 0.034(7) 0.039(7) 0.033(6) 0.000(5) 0.013(5) -0.006(5)
C110 0.044(7) 0.057(8) 0.021(6) 0.005(5) -0.008(5) -0.012(6)
C111 0.036(7) 0.070(9) 0.032(7) 0.012(6) -0.009(5) -0.007(6)
C112 0.024(6) 0.060(8) 0.042(7) 0.009(6) -0.015(5) -0.005(6)
C113 0.038(8) 0.058(9) 0.060(9) 0.009(7) -0.004(7) -0.014(7)
C114 0.046(9) 0.048(9) 0.103(13) 0.002(8) 0.009(8) -0.010(7)
C115 0.055(10) 0.050(9) 0.077(11) 0.002(8) 0.010(8) -0.017(8)
C116 0.068(10) 0.032(7) 0.068(10) 0.005(6) 0.006(8) -0.005(7)
C117 0.056(11) 0.137(18) 0.079(13) 0.028(13) -0.004(10) -0.034(12)
C118 0.077(13) 0.117(16) 0.138(18) 0.076(14) -0.051(13) -0.046(12)
C119 0.065(10) 0.038(8) 0.068(10) 0.001(7) 0.006(8) -0.004(7)
C120 0.090(13) 0.103(13) 0.031(7) -0.009(8) 0.003(8) -0.050(11)
C121 0.041(8) 0.047(8) 0.057(9) -0.011(7) -0.014(7) -0.008(6)
C122 0.066(12) 0.095(14) 0.101(14) -0.024(11) 0.036(10) -0.024(10)
C123 0.068(12) 0.051(10) 0.109(15) -0.008(10) -0.030(11) 0.012(8)
C124 0.117(16) 0.081(13) 0.080(12) 0.036(10) -0.044(11) -0.034(12)
C125 0.040(9) 0.065(11) 0.082(12) -0.036(9) -0.010(8) 0.010(7)
C126 0.057(10) 0.072(11) 0.099(13) -0.015(10) -0.012(9) -0.001(9)
C127 0.060(11) 0.061(10) 0.070(11) 0.011(8) 0.013(9) -0.025(8)
C128 0.106(18) 0.17(2) 0.126(19) 0.081(17) -0.044(15) -0.053(17)
C129 0.019(5) 0.037(6) 0.033(6) -0.006(5) 0.002(4) 0.002(5)
C130 0.029(6) 0.044(7) 0.034(6) -0.015(5) -0.010(5) -0.007(5)
C131 0.105(15) 0.123(16) 0.069(11) -0.019(11) 0.019(10) -0.073(13)
C132 0.019(6) 0.045(7) 0.045(7) -0.010(5) 0.005(5) -0.013(5)
C135 0.040(8) 0.065(10) 0.078(11) -0.008(8) -0.008(8) -0.011(7)
C136 0.038(9) 0.132(16) 0.098(13) -0.063(12) 0.009(9) -0.028(10)
C137 0.024(6) 0.019(5) 0.035(6) 0.001(4) 0.001(5) -0.005(4)
C139 0.042(9) 0.067(10) 0.083(12) -0.023(9) 0.023(8) -0.012(7)
N10 0.037(6) 0.042(6) 0.035(6) 0.008(5) 0.003(4) -0.001(5)
N11 0.028(5) 0.032(5) 0.044(6) -0.012(4) -0.002(4) -0.007(4)
N12 0.028(5) 0.024(4) 0.027(5) -0.005(4) 0.003(4) -0.007(4)
N13 0.021(5) 0.027(5) 0.031(5) -0.007(4) 0.000(4) -0.001(4)
N14 0.025(5) 0.022(4) 0.028(5) 0.002(3) 0.000(4) -0.009(4)
N15 0.023(5) 0.029(5) 0.036(5) 0.001(4) 0.001(4) -0.007(4)
N16 0.030(5) 0.015(4) 0.034(5) -0.001(4) 0.010(4) -0.005(4)
N18 0.024(5) 0.028(5) 0.037(5) 0.000(4) -0.006(4) -0.008(4)
N19 0.029(5) 0.030(5) 0.036(5) 0.000(4) 0.002(4) -0.010(4)
N20 0.025(5) 0.042(6) 0.059(7) -0.002(5) 0.008(5) -0.009(4)
N22 0.043(6) 0.049(6) 0.040(6) -0.008(5) 0.011(5) 0.004(5)
N23 0.045(6) 0.048(6) 0.027(5) 0.002(5) -0.005(5) -0.012(5)
N24 0.049(7) 0.052(7) 0.040(6) 0.011(5) -0.015(5) -0.001(5)
N25 0.032(5) 0.025(5) 0.036(5) 0.002(4) -0.005(4) -0.007(4)
N26 0.060(9) 0.068(9) 0.086(10) -0.012(8) -0.001(7) -0.005(7)
N27 0.087(13) 0.076(11) 0.19(2) -0.053(12) -0.060(13) 0.015(9)
N28 0.085(12) 0.111(14) 0.085(12) -0.011(10) -0.021(9) 0.005(10)
N29 0.062(10) 0.099(12) 0.094(11) 0.013(9) 0.007(8) -0.036(9)
N30 0.100(13) 0.071(10) 0.108(13) 0.020(9) -0.026(10) 0.004(9)
N31 0.048(8) 0.074(9) 0.075(9) -0.012(7) -0.011(7) -0.005(7)
N32 0.107(16) 0.19(2) 0.114(16) 0.029(15) -0.026(13) -0.072(15)
N33 0.053(7) 0.041(6) 0.036(6) -0.007(5) -0.008(5) 0.006(5)
N34 0.103(14) 0.061(10) 0.142(16) -0.001(10) 0.019(12) 0.014(9)
N35 0.072(10) 0.098(11) 0.063(9) -0.008(8) 0.009(7) -0.024(8)
N38 0.111(14) 0.064(10) 0.124(15) 0.009(9) 0.056(12) 0.010(9)
O19 0.034(5) 0.041(5) 0.048(5) 0.000(4) -0.001(4) -0.017(4)
O20 0.033(4) 0.032(4) 0.038(4) -0.006(3) 0.006(3) -0.009(3)
O18 0.043(5) 0.042(5) 0.034(4) 0.000(4) -0.027(4) 0.000(4)
C1 0.026(5) 0.022(5) 0.021(5) -0.002(4) 0.010(4) -0.009(4)
C2 0.030(6) 0.024(5) 0.021(5) 0.001(4) -0.004(4) -0.015(4)
C3 0.033(6) 0.032(6) 0.030(6) 0.004(5) 0.001(5) -0.012(5)
C4 0.040(7) 0.034(6) 0.036(6) -0.009(5) 0.009(5) -0.012(5)
C5 0.034(6) 0.043(7) 0.020(5) -0.007(5) -0.002(5) -0.009(5)
C6 0.029(6) 0.028(5) 0.019(5) -0.003(4) -0.008(4) -0.008(4)
C7 0.036(6) 0.036(6) 0.021(5) -0.008(5) -0.008(5) -0.012(5)
C8 0.025(6) 0.037(6) 0.029(6) 0.002(5) -0.008(4) -0.003(5)
C9 0.025(6) 0.027(6) 0.037(6) 0.004(5) -0.002(5) -0.010(4)
C10 0.023(6) 0.039(6) 0.036(6) 0.000(5) -0.002(5) -0.001(5)
C11 0.035(7) 0.032(6) 0.048(7) -0.002(5) 0.001(5) -0.019(5)
C12 0.026(6) 0.045(7) 0.053(8) 0.001(6) -0.015(5) -0.005(5)
C13 0.032(6) 0.021(5) 0.020(5) -0.006(4) 0.000(4) -0.012(4)
C14 0.031(6) 0.027(6) 0.025(5) -0.007(4) -0.002(4) -0.006(5)
C15 0.017(5) 0.044(7) 0.032(6) -0.009(5) 0.001(4) -0.007(5)
C16 0.026(6) 0.021(5) 0.047(7) 0.001(5) -0.002(5) -0.004(4)
C17 0.025(6) 0.025(5) 0.035(6) 0.007(5) -0.012(5) 0.001(4)
C18 0.033(6) 0.028(6) 0.031(6) -0.002(5) -0.014(5) 0.000(5)
C19 0.027(6) 0.027(5) 0.020(5) 0.000(4) -0.001(4) -0.006(4)
C20 0.028(6) 0.015(5) 0.020(5) 0.005(4) 0.001(4) -0.002(4)
C21 0.026(6) 0.024(5) 0.031(6) 0.003(4) -0.004(4) -0.012(4)
C22 0.032(6) 0.038(6) 0.026(6) 0.006(5) 0.000(5) -0.015(5)
C23 0.037(7) 0.029(6) 0.034(6) 0.005(5) 0.002(5) -0.010(5)
C24 0.038(6) 0.029(6) 0.018(5) 0.004(4) -0.001(4) -0.007(5)
C30 0.028(6) 0.021(5) 0.019(5) -0.001(4) 0.002(4) -0.008(4)
C31 0.028(6) 0.021(5) 0.021(5) -0.002(4) 0.000(4) -0.008(4)
C32 0.028(6) 0.028(6) 0.034(6) -0.003(5) -0.003(5) -0.011(5)
C34 0.040(7) 0.027(6) 0.033(6) -0.006(5) -0.012(5) -0.012(5)
C35 0.039(7) 0.029(6) 0.024(5) -0.003(4) 0.001(5) -0.009(5)
C36 0.032(6) 0.022(5) 0.023(5) 0.001(4) 0.001(4) -0.007(4)
C37 0.042(7) 0.024(5) 0.027(6) -0.006(4) 0.014(5) -0.007(5)
C38 0.029(6) 0.016(5) 0.027(5) -0.004(4) -0.007(4) -0.001(4)
C39 0.028(6) 0.028(6) 0.031(6) 0.000(5) -0.004(5) -0.003(5)
C40 0.018(5) 0.037(6) 0.040(7) 0.005(5) -0.008(5) -0.005(5)
C41 0.019(5) 0.026(5) 0.033(6) 0.001(4) -0.003(4) -0.007(4)
C42 0.027(6) 0.029(6) 0.025(5) 0.005(4) -0.003(4) -0.009(5)
C43 0.021(5) 0.019(5) 0.029(5) -0.001(4) 0.001(4) -0.009(4)
C44 0.035(6) 0.027(6) 0.039(6) 0.003(5) -0.005(5) -0.011(5)
C45 0.035(7) 0.045(7) 0.032(6) 0.006(5) -0.008(5) -0.013(6)
C46 0.036(7) 0.044(7) 0.025(6) -0.003(5) 0.007(5) -0.021(5)
C47 0.038(6) 0.027(5) 0.013(5) 0.002(4) -0.004(4) -0.015(5)
C48 0.025(6) 0.030(6) 0.029(6) 0.002(4) -0.006(4) -0.012(5)
C49 0.039(6) 0.016(5) 0.023(5) -0.003(4) -0.008(4) -0.002(4)
C50 0.023(6) 0.032(6) 0.037(6) -0.004(5) -0.005(5) -0.003(5)
C51 0.023(6) 0.031(6) 0.040(7) 0.001(5) -0.010(5) -0.004(5)
C52 0.029(6) 0.019(5) 0.021(5) -0.003(4) 0.002(4) -0.008(4)
C53 0.021(6) 0.026(6) 0.037(6) -0.010(5) -0.002(5) -0.007(4)
C55 0.028(6) 0.024(5) 0.032(6) 0.001(4) 0.001(5) -0.010(4)
Dy1 0.0207(2) 0.0194(2) 0.0203(2) -0.00004(18) -0.00123(18) -0.00502(18)
Dy2 0.0192(2) 0.0199(2) 0.0204(2) -0.00178(18) -0.00001(18) -0.00466(18)
N1 0.027(5) 0.030(5) 0.032(5) -0.008(4) 0.000(4) -0.010(4)
N2 0.024(5) 0.025(5) 0.031(5) -0.003(4) 0.004(4) -0.007(4)
N3 0.029(5) 0.026(5) 0.021(4) 0.001(4) -0.006(4) -0.007(4)
N4 0.031(5) 0.028(5) 0.026(5) -0.002(4) 0.001(4) -0.002(4)
N5 0.024(5) 0.026(5) 0.033(5) 0.002(4) 0.000(4) -0.009(4)
N6 0.024(5) 0.023(4) 0.030(5) 0.000(4) 0.000(4) -0.006(4)
N7 0.014(4) 0.037(5) 0.030(5) 0.000(4) -0.006(4) -0.003(4)
N8 0.038(6) 0.036(5) 0.037(5) -0.003(4) 0.006(5) -0.014(4)
N9 0.028(5) 0.034(5) 0.050(6) -0.006(4) -0.001(4) -0.006(4)
Ni1 0.0213(7) 0.0198(6) 0.0225(6) 0.0001(5) -0.0019(5) -0.0057(5)
Ni2 0.0206(7) 0.0201(6) 0.0248(7) -0.0001(5) -0.0021(5) -0.0060(5)
Ni3 0.0208(7) 0.0216(6) 0.0265(7) -0.0031(5) 0.0022(5) -0.0057(5)
Ni4 0.0193(6) 0.0215(6) 0.0234(6) -0.0029(5) 0.0004(5) -0.0058(5)
O1 0.032(4) 0.021(4) 0.027(4) -0.006(3) -0.008(3) 0.001(3)
O2 0.028(4) 0.023(4) 0.022(3) 0.002(3) -0.008(3) -0.003(3)
O3 0.021(4) 0.025(4) 0.026(4) -0.008(3) 0.000(3) -0.001(3)
O4 0.022(4) 0.029(4) 0.027(4) 0.007(3) -0.010(3) -0.012(3)
O5 0.017(4) 0.032(4) 0.022(3) 0.005(3) -0.005(3) -0.006(3)
O6 0.023(4) 0.025(4) 0.020(3) -0.001(3) 0.002(3) -0.007(3)
O7 0.025(4) 0.027(4) 0.021(3) 0.003(3) -0.001(3) -0.003(3)
O8 0.021(4) 0.045(5) 0.050(5) -0.025(4) 0.009(3) -0.006(3)
O9 0.016(4) 0.037(4) 0.026(4) -0.008(3) -0.004(3) -0.005(3)
O10 0.024(4) 0.028(4) 0.022(3) -0.005(3) 0.003(3) -0.010(3)
O11 0.024(4) 0.030(4) 0.025(4) -0.007(3) 0.002(3) -0.009(3)
O12 0.019(3) 0.019(3) 0.025(4) -0.004(3) -0.003(3) -0.006(3)
O13 0.031(4) 0.017(3) 0.024(4) 0.002(3) 0.006(3) -0.003(3)
O14 0.021(4) 0.026(4) 0.022(3) 0.003(3) 0.000(3) -0.005(3)
O15 0.020(4) 0.025(4) 0.016(3) 0.000(3) 0.000(3) -0.006(3)
O16 0.021(4) 0.025(4) 0.032(4) -0.009(3) 0.000(3) -0.003(3)
O17 0.025(4) 0.027(4) 0.025(4) 0.000(3) 0.000(3) -0.010(3)
W1 0.0198(2) 0.0195(2) 0.0231(2) -0.00100(15) 0.00086(16) -0.00533(16)
W2 0.0187(2) 0.0197(2) 0.0223(2) -0.00218(15) -0.00171(15) -0.00477(16)

loop_
_atom_type_symbol
_atom_type_description
_atom_type_scat_dispersion_real
_atom_type_scat_dispersion_imag
_atom_type_scat_source
C C 0.0033 0.0016 'International Tables Vol C Tables 4.2.6.8 and 6.1.1.4'
H H 0.0000 0.0000 'International Tables Vol C Tables 4.2.6.8 and 6.1.1.4'
N N 0.0061 0.0033 'International Tables Vol C Tables 4.2.6.8 and 6.1.1.4'
Ni Ni 0.3393 1.1124 'International Tables Vol C Tables 4.2.6.8 and 6.1.1.4'
O O 0.0106 0.0060 'International Tables Vol C Tables 4.2.6.8 and 6.1.1.4'
W W -0.8490 6.8722 'International Tables Vol C Tables 4.2.6.8 and 6.1.1.4'
Dy Dy -0.1892 4.4098 'International Tables Vol C Tables 4.2.6.8 and 6.1.1.4'

loop_
_geom_angle_atom_site_label_1
_geom_angle_atom_site_label_2
_geom_angle_atom_site_label_3
_geom_angle
_geom_angle_site_symmetry_1
_geom_angle_site_symmetry_3
N10 C56 W2 177.6(10) . .
N7 C57 W2 178.6(9) . .
N12 C58 C47 127.2(9) . .
O3 C59 C60 118.2(9) . .
O3 C59 C96 123.1(9) . .
C60 C59 C96 118.7(9) . .
C93 C60 O9 124.6(9) . .
C93 C60 C59 122.3(10) . .
O9 C60 C59 113.1(8) . .
N14 C70 W1 176.6(9) . .
N25 C71 W1 179.4(10) . .
N20 C72 W1 178.0(10) . .
N19 C73 W1 177.4(9) . .
N23 C74 W1 176.2(9) . .
N4 C75 C76 127.2(10) . .
C13 C76 C108 118.5(10) . .
C13 C76 C75 125.3(9) . .
C108 C76 C75 116.1(10) . .
N22 C79 W1 177.0(10) . .
N24 C80 W2 179.7(12) . .
N13 C82 C83 115.5(9) . .
C82 C83 C99 107.8(10) . .
C82 C83 C84 112.8(9) . .
C99 C83 C84 105.4(9) . .
C82 C83 C100 112.4(10) . .
C99 C83 C100 109.1(9) . .
C84 C83 C100 109.0(10) . .
N12 C84 C83 112.3(9) . .
N16 C85 C86 115.7(9) . .
C87 C86 C105 106.4(9) . .
C87 C86 C106 112.9(10) . .
C105 C86 C106 108.8(9) . .
C87 C86 C85 111.2(9) . .
C105 C86 C85 107.1(10) . .
C106 C86 C85 110.1(10) . .
C86 C87 N15 114.5(9) . .
C41 C88 C89 118.3(10) . .
C90 C89 C88 119.7(11) . .
C89 C90 C39 122.8(11) . .
C108 C91 C92 119.8(10) . .
C14 C92 C91 118.6(10) . .
C60 C93 C94 118.2(10) . .
C95 C94 C93 121.5(10) . .
C94 C95 C96 120.5(10) . .
C59 C96 C95 118.8(10) . .
C59 C96 C97 125.0(9) . 2_666
C95 C96 C97 116.2(9) . 2_666
N2 C97 C96 129.6(10) . 2_666
C91 C108 C76 122.3(11) . .
C48 C110 C111 120.0(11) . .
C112 C111 C110 119.9(11) . .
C111 C112 C50 121.1(11) . .
N26 C113 C114 178.3(17) . .
N30 C115 C116 178.4(19) . .
N32 C117 C118 178(2) . .
N34 C119 C120 176.4(19) . .
N31 C121 C122 177.3(16) . .
N27 C123 C124 179(2) . .
N28 C125 C126 179(2) . .
N29 C127 C128 177.1(18) . .
N33 C129 W1 176.7(11) . .
N35 C135 C136 177.0(16) . .
N11 C137 W2 177.2(9) . .
N38 C139 C131 178(2) . .
N18 C141 W2 175.1(9) . .
N1 C142 W1 176.2(9) . .
C58 N12 C84 115.5(9) . .
C58 N12 Ni4 126.0(7) . .
C84 N12 Ni4 118.4(7) . .
C51 N13 C82 114.4(9) . .
C51 N13 Ni4 121.6(7) . .
C82 N13 Ni4 122.6(7) . .
C70 N14 Ni2 160.7(8) . .
C40 N15 C87 114.6(9) . .
C40 N15 Ni3 125.2(7) . .
C87 N15 Ni3 119.7(7) . .
C37 N16 C85 117.1(9) . .
C37 N16 Ni3 125.3(7) . .
C85 N16 Ni3 117.5(7) . .
C141 N18 Ni3 155.0(8) . .
O2 C1 C2 118.2(9) . .
O2 C1 C6 122.9(9) . .
C2 C1 C6 118.9(9) . .
C3 C2 C1 122.6(9) . .
C3 C2 O1 124.1(9) . .
C1 C2 O1 113.3(8) . .
C2 C3 C4 118.5(10) . .
C3 C4 C5 120.5(10) . .
C4 C5 C6 121.2(10) . .
C1 C6 C5 118.3(9) . .
C1 C6 C7 124.2(9) . .
C5 C6 C7 117.4(9) . .
N3 C7 C6 127.5(9) 2_666 .
N3 C8 C9 113.5(8) . .
C10 C9 C11 111.3(9) . .
C10 C9 C12 107.3(9) . .
C11 C9 C12 110.4(9) . .
C10 C9 C8 110.7(9) . .
C11 C9 C8 110.3(9) . .
C12 C9 C8 106.8(9) . .
N2 C10 C9 117.0(9) . .
O6 C13 C76 124.5(9) . .
O6 C13 C14 117.4(9) . .
C76 C13 C14 118.0(9) . .
C92 C14 O7 124.0(9) . .
C92 C14 C13 122.8(10) . .
O7 C14 C13 113.2(8) . .
N4 C15 C16 115.2(9) . .
C17 C16 C15 111.2(8) . .
C17 C16 C103 107.0(9) . .
C15 C16 C103 108.5(9) . .
C17 C16 C102 111.5(10) . .
C15 C16 C102 109.8(10) . .
C103 C16 C102 108.7(9) . .
N5 C17 C16 114.3(9) . .
N5 C18 C19 130.0(10) . .
C24 C19 C20 118.6(9) . .
C24 C19 C18 117.8(9) . .
C20 C19 C18 123.5(9) . .
O5 C20 C21 118.4(8) . .
O5 C20 C19 123.1(9) . .
C21 C20 C19 118.5(9) . .
C22 C21 O4 123.8(9) . .
C22 C21 C20 121.7(9) . .
O4 C21 C20 114.4(8) . .
C21 C22 C23 119.0(10) . .
C24 C23 C22 120.1(10) . .
C23 C24 C19 122.1(10) . .
O10 C30 C31 118.6(8) . .
O10 C30 C36 122.8(9) . .
C31 C30 C36 118.5(9) . .
C32 C31 O11 124.3(9) . .
C32 C31 C30 122.1(9) . .
O11 C31 C30 113.6(8) . .
C31 C32 C34 120.2(10) . .
C35 C34 C32 119.3(10) . .
C34 C35 C36 121.6(10) . .
C30 C36 C35 118.3(9) . .
C30 C36 C37 125.4(9) . .
C35 C36 C37 116.4(9) . .
N16 C37 C36 127.0(9) . .
O12 C38 C41 117.9(9) . .
O12 C38 C39 123.5(9) . .
C41 C38 C39 118.6(9) . .
C38 C39 C90 117.8(10) . .
C38 C39 C40 124.4(9) . .
C90 C39 C40 117.7(10) . .
N15 C40 C39 126.7(10) . .
O16 C41 C88 123.4(9) . .
O16 C41 C38 113.9(9) . .
C88 C41 C38 122.7(10) . .
C44 C42 O13 124.3(10) . .
C44 C42 C43 121.4(10) . .
O13 C42 C43 114.3(8) . .
O14 C43 C42 117.6(8) . .
O14 C43 C47 123.5(9) . 2_655
C42 C43 C47 118.9(9) . 2_655
C42 C44 C45 120.7(11) . .
C44 C45 C46 118.5(10) . 2_655
C47 C46 C45 121.7(10) . 2_655
C46 C47 C43 118.8(10) . 2_655
C46 C47 C58 117.2(9) . .
C43 C47 C58 123.9(9) 2_655 .
C110 C48 O17 125.3(10) . .
C110 C48 C49 121.1(10) . .
O17 C48 C49 113.6(8) . .
O15 C49 C50 124.0(9) . .
O15 C49 C48 117.5(9) . .
C50 C49 C48 118.6(9) . .
C112 C50 C49 119.3(10) . .
C112 C50 C51 115.7(10) . 2_655
C49 C50 C51 124.8(10) . 2_655
N13 C51 C50 129.5(10) . 2_655
N6 C52 W2 178.7(9) . .
N9 C53 W2 178.3(10) . .
N8 C55 W2 175.9(9) . .
O8 Dy1 O5 111.8(3) . .
O8 Dy1 O2 111.3(3) . .
O5 Dy1 O2 137.0(2) . .
O8 Dy1 O3 79.8(2) . .
O5 Dy1 O3 125.8(2) . .
O2 Dy1 O3 63.1(2) . .
O8 Dy1 O6 81.1(2) . .
O5 Dy1 O6 64.2(2) . .
O2 Dy1 O6 123.0(2) . .
O3 Dy1 O6 160.8(2) . .
O8 Dy1 O1 144.0(2) . .
O5 Dy1 O1 80.4(2) . .
O2 Dy1 O1 64.4(2) . .
O3 Dy1 O1 121.6(2) . .
O6 Dy1 O1 74.1(2) . .
O8 Dy1 O4 140.6(2) . .
O5 Dy1 O4 65.5(2) . .
O2 Dy1 O4 81.5(2) . .
O3 Dy1 O4 73.3(2) . .
O6 Dy1 O4 124.2(2) . .
O1 Dy1 O4 75.4(2) . .
O8 Dy1 O7 71.5(2) . .
O5 Dy1 O7 125.5(2) . .
O2 Dy1 O7 69.2(2) . .
O3 Dy1 O7 108.5(2) . .
O6 Dy1 O7 62.8(2) . .
O1 Dy1 O7 74.1(2) . .
O4 Dy1 O7 144.5(2) . .
O8 Dy1 O9 70.0(2) . .
O5 Dy1 O9 71.9(2) . .
O2 Dy1 O9 124.6(2) . .
O3 Dy1 O9 62.8(2) . .
O6 Dy1 O9 112.1(2) . .
O1 Dy1 O9 143.8(2) . .
O4 Dy1 O9 72.2(2) . .
O7 Dy1 O9 141.5(2) . .
O18 Dy2 O10 108.6(3) . .
O18 Dy2 O14 114.3(3) . .
O10 Dy2 O14 137.0(2) . .
O18 Dy2 O15 83.2(2) . .
O10 Dy2 O15 127.6(2) . .
O14 Dy2 O15 62.5(2) . .
O18 Dy2 O12 77.8(2) . .
O10 Dy2 O12 64.3(2) . .
O14 Dy2 O12 121.8(2) . .
O15 Dy2 O12 160.5(2) . .
O18 Dy2 O13 141.3(2) . .
O10 Dy2 O13 80.5(2) . .
O14 Dy2 O13 64.4(2) . .
O15 Dy2 O13 121.8(2) . .
O12 Dy2 O13 72.7(2) . .
O18 Dy2 O11 142.1(2) . .
O10 Dy2 O11 65.1(2) . .
O14 Dy2 O11 82.4(2) . .
O15 Dy2 O11 74.8(2) . .
O12 Dy2 O11 123.7(2) . .
O13 Dy2 O11 76.3(2) . .
O18 Dy2 O16 70.3(2) . .
O10 Dy2 O16 125.9(2) . .
O14 Dy2 O16 68.9(2) . .
O15 Dy2 O16 106.3(2) . .
O12 Dy2 O16 62.8(2) . .
O13 Dy2 O16 74.2(2) . .
O11 Dy2 O16 145.5(2) . .
O18 Dy2 O17 70.4(2) . .
O10 Dy2 O17 72.9(2) . .
O14 Dy2 O17 124.3(2) . .
O15 Dy2 O17 63.3(2) . .
O12 Dy2 O17 113.5(2) . .
O13 Dy2 O17 145.0(2) . .
O11 Dy2 O17 72.1(2) . .
O16 Dy2 O17 140.3(2) . .
C142 N1 Ni1 165.1(8) . .
C97 N2 C10 114.9(8) . .
C97 N2 Ni1 121.8(7) . .
C10 N2 Ni1 122.2(7) . .
C7 N3 C8 117.8(8) 2_666 .
C7 N3 Ni1 125.9(7) 2_666 .
C8 N3 Ni1 116.3(6) . .
C75 N4 C15 114.3(9) . .
C75 N4 Ni2 123.9(7) . .
C15 N4 Ni2 121.1(6) . .
C18 N5 C17 117.0(9) . .
C18 N5 Ni2 124.2(7) . .
C17 N5 Ni2 118.8(6) . .
C57 N7 Ni4 168.9(8) . .
N1 Ni1 O2 115.5(3) . 2_666
N1 Ni1 N2 91.6(3) . .
O2 Ni1 N2 151.3(3) 2_666 .
N1 Ni1 N3 94.5(3) . .
O2 Ni1 N3 90.9(3) 2_666 .
N2 Ni1 N3 96.4(4) . .
N1 Ni1 O3 94.1(3) . 2_666
O2 Ni1 O3 75.7(3) 2_666 2_666
N2 Ni1 O3 94.0(3) . 2_666
N3 Ni1 O3 166.2(3) . 2_666
N14 Ni2 O6 98.5(3) . .
N14 Ni2 N4 91.0(3) . .
O6 Ni2 N4 93.2(3) . .
N14 Ni2 N5 97.1(3) . .
O6 Ni2 N5 162.6(3) . .
N4 Ni2 N5 94.3(3) . .
N14 Ni2 O5 109.7(3) . .
O6 Ni2 O5 76.6(3) . .
N4 Ni2 O5 157.8(3) . .
N5 Ni2 O5 90.8(3) . .
O12 Ni3 N18 96.8(3) . .
O12 Ni3 N15 92.4(3) . .
N18 Ni3 N15 91.4(3) . .
O12 Ni3 N16 164.5(3) . .
N18 Ni3 N16 96.2(3) . .
N15 Ni3 N16 95.6(4) . .
O12 Ni3 O10 77.2(3) . .
N18 Ni3 O10 107.2(3) . .
N15 Ni3 O10 159.5(3) . .
N16 Ni3 O10 91.0(3) . .
N7 Ni4 O14 121.6(3) . 2_655
N7 Ni4 N13 91.5(3) . .
O14 Ni4 N13 145.7(3) 2_655 .
N7 Ni4 O15 96.2(3) . 2_655
O14 Ni4 O15 75.2(3) 2_655 2_655
N13 Ni4 O15 94.0(3) . 2_655
N7 Ni4 N12 94.4(3) . .
O14 Ni4 N12 90.8(3) 2_655 .
N13 Ni4 N12 95.6(3) . .
O15 Ni4 N12 165.5(3) 2_655 .
C2 O1 C104 115.0(8) . .
C2 O1 Dy1 116.8(5) . .
C104 O1 Dy1 128.1(6) . .
C1 O2 Ni1 128.3(6) . 2_666
C1 O2 Dy1 122.3(6) . .
Ni1 O2 Dy1 108.6(3) 2_666 .
C59 O3 Ni1 126.3(6) . 2_666
C59 O3 Dy1 126.1(6) . .
Ni1 O3 Dy1 107.4(3) 2_666 .
C21 O4 C78 115.8(7) . .
C21 O4 Dy1 117.8(5) . .
C78 O4 Dy1 126.4(6) . .
C20 O5 Ni2 127.3(6) . .
C20 O5 Dy1 123.8(6) . .
Ni2 O5 Dy1 108.2(3) . .
C13 O6 Ni2 125.6(6) . .
C13 O6 Dy1 126.2(6) . .
Ni2 O6 Dy1 107.6(3) . .
C14 O7 C77 114.3(8) . .
C14 O7 Dy1 119.3(6) . .
C77 O7 Dy1 126.0(6) . .
C60 O9 C130 115.4(7) . .
C60 O9 Dy1 118.9(5) . .
C130 O9 Dy1 125.4(6) . .
C30 O10 Ni3 126.2(6) . .
C30 O10 Dy2 124.5(6) . .
Ni3 O10 Dy2 108.1(3) . .
C31 O11 C132 115.6(7) . .
C31 O11 Dy2 118.2(5) . .
C132 O11 Dy2 126.1(6) . .
C38 O12 Ni3 126.8(6) . .
C38 O12 Dy2 124.5(6) . .
Ni3 O12 Dy2 107.5(3) . .
C42 O13 C107 116.3(7) . .
C42 O13 Dy2 115.7(5) . .
C107 O13 Dy2 127.6(6) . .
C43 O14 Ni4 128.5(6) . 2_655
C43 O14 Dy2 120.7(6) . .
Ni4 O14 Dy2 108.8(3) 2_655 .
C49 O15 Ni4 125.5(6) . 2_655
C49 O15 Dy2 125.7(6) . .
Ni4 O15 Dy2 108.2(3) 2_655 .
C41 O16 C101 116.4(8) . .
C41 O16 Dy2 118.1(6) . .
C101 O16 Dy2 124.7(6) . .
C48 O17 C81 115.5(8) . .
C48 O17 Dy2 118.3(6) . .
C81 O17 Dy2 125.9(6) . .
C142 W1 C72 72.0(4) . .
C142 W1 C73 79.0(4) . .
C72 W1 C73 142.7(4) . .
C142 W1 C129 75.8(4) . .
C72 W1 C129 76.5(4) . .
C73 W1 C129 74.0(4) . .
C142 W1 C70 144.1(4) . .
C72 W1 C70 141.3(4) . .
C73 W1 C70 74.1(4) . .
C129 W1 C70 117.6(4) . .
C142 W1 C79 113.9(4) . .
C72 W1 C79 73.3(4) . .
C73 W1 C79 141.8(4) . .
C129 W1 C79 142.7(4) . .
C70 W1 C79 76.6(4) . .
C142 W1 C71 140.7(4) . .
C72 W1 C71 78.3(4) . .
C73 W1 C71 113.4(4) . .
C129 W1 C71 72.8(4) . .
C70 W1 C71 73.1(4) . .
C79 W1 C71 80.1(4) . .
C142 W1 C74 71.6(4) . .
C72 W1 C74 114.3(4) . .
C73 W1 C74 76.6(4) . .
C129 W1 C74 139.4(4) . .
C70 W1 C74 79.4(4) . .
C79 W1 C74 74.4(4) . .
C71 W1 C74 146.1(4) . .
C57 W2 C141 145.1(4) . .
C57 W2 C137 143.8(4) . .
C141 W2 C137 70.4(4) . .
C57 W2 C56 79.8(4) . .
C141 W2 C56 115.0(4) . .
C137 W2 C56 75.1(4) . .
C57 W2 C80 106.6(4) . .
C141 W2 C80 79.9(4) . .
C137 W2 C80 81.2(4) . .
C56 W2 C80 144.7(4) . .
C57 W2 C53 73.2(4) . .
C141 W2 C53 139.8(4) . .
C137 W2 C53 75.2(4) . .
C56 W2 C53 74.2(4) . .
C80 W2 C53 74.8(4) . .
C57 W2 C52 78.7(4) . .
C141 W2 C52 76.8(4) . .
C137 W2 C52 116.6(4) . .
C56 W2 C52 72.0(4) . .
C80 W2 C52 143.0(4) . .
C53 W2 C52 139.1(4) . .
C57 W2 C55 76.8(4) . .
C141 W2 C55 72.6(4) . .
C137 W2 C55 137.7(4) . .
C56 W2 C55 141.0(4) . .
C80 W2 C55 72.6(4) . .
C53 W2 C55 126.3(4) . .
C52 W2 C55 73.2(4) . .

loop_
_geom_bond_atom_site_label_1
_geom_bond_atom_site_label_2
_geom_bond_distance
_geom_bond_site_symmetry_2
C56 N10 1.157(13) .
C56 W2 2.159(11) .
C57 N7 1.196(13) .
C57 W2 2.104(11) .
C58 N12 1.286(13) .
C58 C47 1.451(15) .
C59 O3 1.333(11) .
C59 C60 1.410(13) .
C59 C96 1.411(14) .
C60 C93 1.373(14) .
C60 O9 1.374(12) .
C70 N14 1.164(12) .
C70 W1 2.163(11) .
C71 N25 1.136(13) .
C71 W1 2.174(11) .
C72 N20 1.165(13) .
C72 W1 2.135(11) .
C73 N19 1.153(13) .
C73 W1 2.153(11) .
C74 N23 1.142(13) .
C74 W1 2.177(11) .
C75 N4 1.282(14) .
C75 C76 1.455(15) .
C76 C13 1.379(14) .
C76 C108 1.420(14) .
C77 O7 1.448(12) .
C78 O4 1.455(12) .
C79 N22 1.140(13) .
C79 W1 2.168(10) .
C80 N24 1.132(14) .
C80 W2 2.163(12) .
C81 O17 1.442(12) .
C82 N13 1.492(13) .
C82 C83 1.494(16) .
C83 C99 1.529(15) .
C83 C84 1.540(15) .
C83 C100 1.553(15) .
C84 N12 1.465(13) .
C85 N16 1.465(13) .
C85 C86 1.535(16) .
C86 C87 1.511(15) .
C86 C105 1.522(14) .
C86 C106 1.528(15) .
C87 N15 1.512(13) .
C88 C41 1.396(14) .
C88 C89 1.409(16) .
C89 C90 1.363(16) .
C90 C39 1.418(15) .
C91 C108 1.347(16) .
C91 C92 1.405(16) .
C92 C14 1.356(14) .
C93 C94 1.401(16) .
C94 C95 1.374(16) .
C95 C96 1.415(14) .
C96 C97 1.437(14) 2_666
C97 N2 1.296(13) .
C97 C96 1.437(14) 2_666
C101 O16 1.436(12) .
C102 C16 1.522(15) .
C103 C16 1.519(15) .
C104 O1 1.456(12) .
C107 O13 1.457(12) .
C110 C48 1.361(14) .
C110 C111 1.389(16) .
C111 C112 1.375(17) .
C112 C50 1.390(15) .
C113 N26 1.130(18) .
C113 C114 1.41(2) .
C115 N30 1.143(19) .
C115 C116 1.44(2) .
C117 N32 1.11(2) .
C117 C118 1.44(2) .
C119 N34 1.143(19) .
C119 C120 1.37(2) .
C121 N31 1.128(17) .
C121 C122 1.45(2) .
C123 N27 1.13(2) .
C123 C124 1.39(2) .
C125 N28 1.11(2) .
C125 C126 1.44(2) .
C127 N29 1.13(2) .
C127 C128 1.42(2) .
C129 N33 1.152(13) .
C129 W1 2.162(11) .
C130 O9 1.447(11) .
C131 C139 1.41(2) .
C132 O11 1.456(12) .
C135 N35 1.146(18) .
C135 C136 1.51(2) .
C137 N11 1.168(13) .
C137 W2 2.155(10) .
C139 N38 1.097(19) .
C141 N18 1.171(12) .
C141 W2 2.109(10) .
C142 N1 1.197(12) .
C142 W1 2.087(10) .
N12 Ni4 2.016(8) .
N13 C51 1.300(13) .
N13 Ni4 2.002(8) .
N14 Ni2 1.980(8) .
N15 C40 1.277(13) .
N15 Ni3 2.003(9) .
N16 C37 1.290(13) .
N16 Ni3 2.007(8) .
N18 Ni3 1.998(9) .
O18 Dy2 2.287(8) .
C1 O2 1.348(11) .
C1 C2 1.388(14) .
C1 C6 1.405(13) .
C2 C3 1.380(14) .
C2 O1 1.401(11) .
C3 C4 1.381(15) .
C4 C5 1.382(15) .
C5 C6 1.406(14) .
C6 C7 1.438(14) .
C7 N3 1.295(13) 2_666
C8 N3 1.459(13) .
C8 C9 1.543(15) .
C9 C10 1.511(15) .
C9 C11 1.532(14) .
C9 C12 1.540(14) .
C10 N2 1.480(13) .
C13 O6 1.346(11) .
C13 C14 1.419(14) .
C14 O7 1.391(12) .
C15 N4 1.485(13) .
C15 C16 1.516(15) .
C16 C17 1.513(15) .
C17 N5 1.479(13) .
C18 N5 1.291(13) .
C18 C19 1.429(14) .
C19 C24 1.391(14) .
C19 C20 1.421(13) .
C20 O5 1.345(11) .
C20 C21 1.403(14) .
C21 C22 1.379(14) .
C21 O4 1.381(12) .
C22 C23 1.404(15) .
C23 C24 1.363(15) .
C30 O10 1.351(11) .
C30 C31 1.400(14) .
C30 C36 1.401(13) .
C31 C32 1.360(13) .
C31 O11 1.400(11) .
C32 C34 1.393(15) .
C34 C35 1.365(15) .
C35 C36 1.425(14) .
C36 C37 1.438(15) .
C38 O12 1.338(11) .
C38 C41 1.397(14) .
C38 C39 1.418(14) .
C39 C40 1.453(15) .
C41 O16 1.371(12) .
C42 C44 1.370(14) .
C42 O13 1.385(12) .
C42 C43 1.394(14) .
C43 O14 1.344(11) .
C43 C47 1.407(13) 2_655
C44 C45 1.380(15) .
C45 C46 1.400(16) 2_655
C46 C47 1.384(14) .
C46 C45 1.400(16) 2_655
C47 C43 1.407(13) 2_655
C48 O17 1.391(12) .
C48 C49 1.414(14) .
C49 O15 1.338(11) .
C49 C50 1.396(14) .
C50 C51 1.440(15) 2_655
C51 C50 1.440(15) 2_655
C52 N6 1.145(12) .
C52 W2 2.166(10) .
C53 N9 1.149(13) .
C53 W2 2.163(10) .
C55 N8 1.148(13) .
C55 W2 2.171(11) .
Dy1 O8 2.290(8) .
Dy1 O5 2.323(6) .
Dy1 O2 2.334(6) .
Dy1 O3 2.356(6) .
Dy1 O6 2.378(6) .
Dy1 O1 2.500(6) .
Dy1 O4 2.505(6) .
Dy1 O7 2.576(6) .
Dy1 O9 2.578(6) .
Dy2 O10 2.326(6) .
Dy2 O14 2.355(6) .
Dy2 O15 2.358(6) .
Dy2 O12 2.377(6) .
Dy2 O13 2.497(6) .
Dy2 O11 2.516(6) .
Dy2 O16 2.564(7) .
Dy2 O17 2.567(7) .
N1 Ni1 1.993(9) .
N2 Ni1 1.999(8) .
N3 C7 1.295(13) 2_666
N3 Ni1 2.000(8) .
N4 Ni2 2.012(9) .
N5 Ni2 2.018(9) .
N7 Ni4 1.995(9) .
Ni1 O2 1.997(7) 2_666
Ni1 O3 2.006(7) 2_666
Ni2 O6 1.995(6) .
Ni2 O5 2.036(6) .
Ni3 O12 1.985(6) .
Ni3 O10 2.025(7) .
Ni4 O14 1.995(7) 2_655
Ni4 O15 2.010(6) 2_655
O2 Ni1 1.997(7) 2_666
O3 Ni1 2.006(7) 2_666
O14 Ni4 1.995(7) 2_655
O15 Ni4 2.010(6) 2_655
